data_4105546
loop_
_publ_author_name
'Hayato Tsurugi'
'Koji Yamamoto'
'Kazushi Mashima'

_publ_contact_author_address
;
                   Department of Chemistry
                   Graduate School of Engineering Science
                   Osaka University
                   Machikaneyama, 1-3
                   Toyonaka
                   Osaka, 560-8531
                   Japan
;
_publ_contact_author_email mashima@chem.es.osaka-u.ac.jp
_publ_contact_author_fax ' +81 6 6850 6245'
_publ_contact_author_name 'Kazushi Mashima'
_publ_contact_author_phone ' +81 6 6850 6245'
_publ_section_title
;
 Oxidant-Free Direct Coupling of Internal Alkynes and 2-Alkylpyridine via
 Double C-H Activations by Alkylhafnium Complexes
;
_journal_name_full 'Journal of the American Chemical Society'
_journal_page_first 732
_journal_page_last 735
_journal_paper_doi 10.1021/ja1100118
_journal_volume 133
_journal_year 2011
_chemical_formula_moiety 'C52 H53 Hf N3, C6 H14'
_chemical_formula_sum 'C58 H67 Hf N3'
_chemical_formula_weight 984.64
_chemical_melting_point 402(2)
_chemical_name_common 5
_chemical_name_systematic
; 
 ? 
;
_space_group_IT_number 2
_symmetry_cell_setting triclinic
_symmetry_Int_Tables_number 2
_symmetry_space_group_name_Hall '-P 1'
_symmetry_space_group_name_H-M 'P -1'
_atom_sites_solution_hydrogens geom
_atom_sites_solution_primary direct
_atom_sites_solution_secondary difmap
_audit_creation_method SHELXL-97
_cell_angle_alpha 69.96(2)
_cell_angle_beta 88.40(3)
_cell_angle_gamma 69.84(2)
_cell_formula_units_Z 2
_cell_length_a 11.146(7)
_cell_length_b 13.285(6)
_cell_length_c 19.220(11)
_cell_measurement_reflns_used 6780
_cell_measurement_temperature 113(2)
_cell_measurement_theta_max 27.3
_cell_measurement_theta_min 3.1
_cell_volume 2497(2)
_computing_cell_refinement CrystalClear
_computing_data_collection CrystalClear
_computing_data_reduction CrystalStructure
_computing_molecular_graphics ORTEP-3
_computing_publication_material 'CrystalStructure 3.8'
_computing_structure_refinement SHELXL-97
_computing_structure_solution SIR92
_diffrn_ambient_temperature 113(2)
_diffrn_detector_area_resol_mean 7.31
_diffrn_measured_fraction_theta_full 0.968
_diffrn_measured_fraction_theta_max 0.968
_diffrn_measurement_device_type 'Rigaku Mercury'
_diffrn_measurement_method \w
_diffrn_radiation_monochromator graphite
_diffrn_radiation_source 'fine-focus sealed tube'
_diffrn_radiation_type MoK\a
_diffrn_radiation_wavelength 0.71075
_diffrn_reflns_av_R_equivalents 0.0297
_diffrn_reflns_av_sigmaI/netI 0.0461
_diffrn_reflns_limit_h_max 14
_diffrn_reflns_limit_h_min -14
_diffrn_reflns_limit_k_max 17
_diffrn_reflns_limit_k_min -17
_diffrn_reflns_limit_l_max 24
_diffrn_reflns_limit_l_min -24
_diffrn_reflns_number 23323
_diffrn_reflns_theta_full 27.32
_diffrn_reflns_theta_max 27.32
_diffrn_reflns_theta_min 3.05
_exptl_absorpt_coefficient_mu 2.128
_exptl_absorpt_correction_T_max 0.899
_exptl_absorpt_correction_T_min 0.775
_exptl_absorpt_correction_type multi-scan
_exptl_absorpt_process_details 'Jacobson, R. (1998) Private communication'
_exptl_crystal_colour yellow
_exptl_crystal_density_diffrn 1.310
_exptl_crystal_description platelet
_exptl_crystal_F_000 1016
_exptl_crystal_size_max 0.31
_exptl_crystal_size_mid 0.29
_exptl_crystal_size_min 0.05
_refine_diff_density_max 4.209
_refine_diff_density_min -1.109
_refine_diff_density_rms 0.152
_refine_ls_extinction_method none
_refine_ls_goodness_of_fit_ref 1.118
_refine_ls_hydrogen_treatment constr
_refine_ls_matrix_type full
_refine_ls_number_parameters 560
_refine_ls_number_reflns 10902
_refine_ls_number_restraints 0
_refine_ls_restrained_S_all 1.118
_refine_ls_R_factor_all 0.0491
_refine_ls_R_factor_gt 0.0430
_refine_ls_shift/su_max 0.002
_refine_ls_shift/su_mean 0.000
_refine_ls_structure_factor_coef Fsqd
_refine_ls_weighting_details 'calc w=1/[\s^2^(Fo^2^)+(0.0691P)^2^+4.5490P] where P=(Fo^2^+2Fc^2^)/3'
_refine_ls_weighting_scheme calc
_refine_ls_wR_factor_gt 0.1143
_refine_ls_wR_factor_ref 0.1266
_reflns_number_gt 9790
_reflns_number_total 10902
_reflns_threshold_expression >2sigma(I)
_cod_data_source_file ja1100118_si_002_3.cif
_cod_data_source_block complex5
_cod_database_code 4105546

loop_
_symmetry_equiv_pos_as_xyz
'x, y, z'
'-x, -y, -z'

loop_
_atom_site_label
_atom_site_type_symbol
_atom_site_fract_x
_atom_site_fract_y
_atom_site_fract_z
_atom_site_U_iso_or_equiv
_atom_site_adp_type
_atom_site_occupancy
_atom_site_symmetry_multiplicity
_atom_site_calc_flag
_atom_site_refinement_flags
Hf1 Hf 0.156958(15) 0.491838(14) 0.727433(9) 0.02295(8) Uani 1 1 d .
N1 N 0.2506(4) 0.3628(4) 0.8241(2) 0.0346(9) Uani 1 1 d .
N2 N 0.3009(4) 0.5507(3) 0.7372(2) 0.0269(8) Uani 1 1 d .
N3 N 0.0127(4) 0.6179(4) 0.7782(2) 0.0347(9) Uani 1 1 d .
C1 C 0.3815(5) 0.3612(4) 0.8391(3) 0.0328(10) Uani 1 1 d .
H1 H 0.4440 0.3108 0.8166 0.039 Uiso 1 1 calc R
H2 H 0.4060 0.3293 0.8935 0.039 Uiso 1 1 calc R
C2 C 0.3865(5) 0.4824(4) 0.8069(3) 0.0317(10) Uani 1 1 d .
H3 H 0.3602 0.5210 0.8437 0.038 Uiso 1 1 calc R
H4 H 0.4757 0.4773 0.7972 0.038 Uiso 1 1 calc R
C3 C 0.2333(6) 0.2533(5) 0.8697(3) 0.0426(12) Uani 1 1 d .
H5 H 0.3149 0.1877 0.8743 0.051 Uiso 1 1 calc R
C4 C 0.1257(6) 0.2421(5) 0.8276(3) 0.0391(12) Uani 1 1 d .
C5 C 0.0004(5) 0.3304(5) 0.8120(3) 0.0400(12) Uani 1 1 d .
H6 H -0.0172 0.3935 0.8283 0.048 Uiso 1 1 calc R
C6 C -0.0973(6) 0.3196(5) 0.7709(4) 0.0451(13) Uani 1 1 d .
C7 C -0.0695(6) 0.2234(6) 0.7494(4) 0.0500(14) Uani 1 1 d .
H7 H -0.1350 0.2171 0.7224 0.060 Uiso 1 1 calc R
C8 C 0.0518(7) 0.1368(6) 0.7667(4) 0.0507(14) Uani 1 1 d .
C9 C 0.1485(6) 0.1468(5) 0.8065(3) 0.0444(13) Uani 1 1 d .
H8 H 0.2308 0.0877 0.8192 0.053 Uiso 1 1 calc R
C10 C -0.2303(6) 0.4074(6) 0.7526(4) 0.0559(16) Uani 1 1 d .
H9 H -0.2268 0.4822 0.7477 0.067 Uiso 1 1 calc R
H10 H -0.2829 0.3852 0.7926 0.067 Uiso 1 1 calc R
H11 H -0.2682 0.4123 0.7057 0.067 Uiso 1 1 calc R
C11 C 0.0761(8) 0.0359(7) 0.7422(5) 0.069(2) Uani 1 1 d .
H12 H 0.0213 0.0599 0.6961 0.082 Uiso 1 1 calc R
H13 H 0.0564 -0.0249 0.7811 0.082 Uiso 1 1 calc R
H14 H 0.1666 0.0070 0.7333 0.082 Uiso 1 1 calc R
C12 C 0.2931(4) 0.6696(4) 0.7047(3) 0.0284(9) Uani 1 1 d .
H15 H 0.2720 0.7049 0.7439 0.034 Uiso 1 1 calc R
C13 C 0.1802(4) 0.7325(4) 0.6421(3) 0.0281(9) Uani 1 1 d .
C14 C 0.1783(4) 0.6929(4) 0.5837(3) 0.0294(9) Uani 1 1 d .
H16 H 0.2479 0.6278 0.5825 0.035 Uiso 1 1 calc R
C15 C 0.0759(5) 0.7468(4) 0.5265(3) 0.0319(10) Uani 1 1 d .
C16 C -0.0274(5) 0.8430(4) 0.5311(3) 0.0328(10) Uani 1 1 d .
H17 H -0.0980 0.8808 0.4936 0.039 Uiso 1 1 calc R
C17 C -0.0277(4) 0.8832(4) 0.5896(3) 0.0324(10) Uani 1 1 d .
C18 C 0.0764(4) 0.8272(4) 0.6452(3) 0.0305(10) Uani 1 1 d .
H18 H 0.0765 0.8536 0.6853 0.037 Uiso 1 1 calc R
C19 C 0.0735(6) 0.7048(5) 0.4637(3) 0.0432(13) Uani 1 1 d .
H19 H 0.1196 0.6216 0.4810 0.052 Uiso 1 1 calc R
H20 H 0.1152 0.7428 0.4227 0.052 Uiso 1 1 calc R
H21 H -0.0157 0.7223 0.4463 0.052 Uiso 1 1 calc R
C20 C -0.1412(5) 0.9840(4) 0.5941(3) 0.0398(12) Uani 1 1 d .
H22 H -0.1500 0.9763 0.6464 0.048 Uiso 1 1 calc R
H23 H -0.2198 0.9851 0.5718 0.048 Uiso 1 1 calc R
H24 H -0.1271 1.0556 0.5671 0.048 Uiso 1 1 calc R
C21 C 0.4194(5) 0.6827(4) 0.6745(3) 0.0346(11) Uani 1 1 d .
H25 H 0.4924 0.6313 0.7131 0.041 Uiso 1 1 calc R
H26 H 0.4345 0.6595 0.6303 0.041 Uiso 1 1 calc R
C22 C 0.4133(5) 0.8047(4) 0.6535(3) 0.0344(11) Uani 1 1 d .
C23 C 0.3829(5) 0.8807(4) 0.5790(3) 0.0380(11) Uani 1 1 d .
H27 H 0.3661 0.8548 0.5412 0.046 Uiso 1 1 calc R
C24 C 0.3770(5) 0.9950(5) 0.5601(3) 0.0409(12) Uani 1 1 d .
H28 H 0.3573 1.0451 0.5095 0.049 Uiso 1 1 calc R
C25 C 0.3998(6) 1.0349(5) 0.6145(4) 0.0470(14) Uani 1 1 d .
H29 H 0.3965 1.1116 0.6014 0.056 Uiso 1 1 calc R
C26 C 0.4275(6) 0.9611(5) 0.6885(4) 0.0461(13) Uani 1 1 d .
H30 H 0.4413 0.9879 0.7264 0.055 Uiso 1 1 calc R
C27 C 0.4351(5) 0.8466(5) 0.7071(3) 0.0403(12) Uani 1 1 d .
H31 H 0.4558 0.7968 0.7576 0.048 Uiso 1 1 calc R
C28 C 0.2022(7) 0.2545(5) 0.9470(4) 0.0505(15) Uani 1 1 d .
H32 H 0.1129 0.3073 0.9438 0.061 Uiso 1 1 calc R
H33 H 0.2601 0.2840 0.9655 0.061 Uiso 1 1 calc R
C29 C 0.2171(6) 0.1344(6) 1.0025(3) 0.0487(14) Uani 1 1 d .
C30 C 0.1129(6) 0.0999(6) 1.0159(4) 0.0516(15) Uani 1 1 d .
H34 H 0.0326 0.1475 0.9873 0.062 Uiso 1 1 calc R
C31 C 0.1243(7) -0.0035(6) 1.0708(4) 0.0516(15) Uani 1 1 d .
H35 H 0.0511 -0.0252 1.0813 0.062 Uiso 1 1 calc R
C32 C 0.2424(8) -0.0754(6) 1.1107(4) 0.0645(19) Uani 1 1 d .
H36 H 0.2497 -0.1458 1.1490 0.077 Uiso 1 1 calc R
C33 C 0.3491(7) -0.0452(6) 1.0948(4) 0.0579(17) Uani 1 1 d .
H37 H 0.4301 -0.0946 1.1221 0.070 Uiso 1 1 calc R
C34 C 0.3379(6) 0.0567(5) 1.0394(3) 0.0470(13) Uani 1 1 d .
H38 H 0.4126 0.0749 1.0259 0.056 Uiso 1 1 calc R
C35 C 0.2195(5) 0.3953(4) 0.6435(3) 0.0316(10) Uani 1 1 d .
H39 H 0.1782 0.3372 0.6541 0.038 Uiso 1 1 calc R
H40 H 0.1854 0.4512 0.5927 0.038 Uiso 1 1 calc R
C36 C 0.3598(5) 0.3367(4) 0.6439(3) 0.0314(10) Uani 1 1 d .
C37 C 0.4284(5) 0.3854(5) 0.5879(3) 0.0429(12) Uani 1 1 d .
H41 H 0.3840 0.4574 0.5502 0.051 Uiso 1 1 calc R
C38 C 0.5590(6) 0.3314(6) 0.5860(4) 0.0553(16) Uani 1 1 d .
H42 H 0.6021 0.3658 0.5467 0.066 Uiso 1 1 calc R
C39 C 0.6269(6) 0.2273(6) 0.6414(4) 0.0545(16) Uani 1 1 d .
H43 H 0.7165 0.1909 0.6407 0.065 Uiso 1 1 calc R
C40 C 0.5618(6) 0.1766(5) 0.6980(4) 0.0454(14) Uani 1 1 d .
H44 H 0.6071 0.1051 0.7359 0.054 Uiso 1 1 calc R
C41 C 0.4296(5) 0.2315(4) 0.6989(3) 0.0389(12) Uani 1 1 d .
H45 H 0.3865 0.1963 0.7378 0.047 Uiso 1 1 calc R
C42 C 0.0515(5) 0.6359(5) 0.8395(3) 0.0410(12) Uani 1 1 d .
H46 H 0.1335 0.5875 0.8659 0.049 Uiso 1 1 calc R
C43 C -0.0262(6) 0.7232(6) 0.8637(4) 0.0531(16) Uani 1 1 d .
H47 H 0.0031 0.7344 0.9055 0.064 Uiso 1 1 calc R
C44 C -0.1464(6) 0.7928(5) 0.8258(4) 0.0512(15) Uani 1 1 d .
H48 H -0.2001 0.8529 0.8410 0.061 Uiso 1 1 calc R
C45 C -0.1879(5) 0.7744(5) 0.7654(3) 0.0391(12) Uani 1 1 d .
H49 H -0.2710 0.8208 0.7400 0.047 Uiso 1 1 calc R
C46 C -0.1070(4) 0.6868(4) 0.7418(3) 0.0273(9) Uani 1 1 d .
C47 C -0.1431(4) 0.6635(4) 0.6761(2) 0.0238(8) Uani 1 1 d .
C48 C -0.2632(4) 0.7256(4) 0.6344(3) 0.0306(10) Uani 1 1 d .
H50 H -0.3242 0.7852 0.6472 0.037 Uiso 1 1 calc R
C49 C -0.2934(4) 0.6998(4) 0.5737(3) 0.0328(10) Uani 1 1 d .
H51 H -0.3739 0.7428 0.5445 0.039 Uiso 1 1 calc R
C50 C -0.2033(5) 0.6099(5) 0.5568(3) 0.0371(11) Uani 1 1 d .
H52 H -0.2225 0.5902 0.5165 0.045 Uiso 1 1 calc R
C51 C -0.0847(5) 0.5495(4) 0.6002(3) 0.0320(10) Uani 1 1 d .
H53 H -0.0247 0.4881 0.5886 0.038 Uiso 1 1 calc R
C52 C -0.0500(4) 0.5748(3) 0.6595(2) 0.0206(8) Uani 1 1 d .
C53 C -0.1969(14) 0.4849(14) 0.9339(8) 0.164(8) Uani 1 1 d .
H54 H -0.1940 0.4257 0.9138 0.197 Uiso 1 1 calc R
H55 H -0.1375 0.4503 0.9794 0.197 Uiso 1 1 calc R
H56 H -0.1719 0.5443 0.8970 0.197 Uiso 1 1 calc R
C54 C -0.311(2) 0.530(2) 0.9490(14) 0.299(19) Uani 1 1 d .
H57 H -0.3490 0.4724 0.9498 0.359 Uiso 1 1 calc R
H58 H -0.2961 0.5189 1.0021 0.359 Uiso 1 1 calc R
C55 C -0.4089(17) 0.622(2) 0.9272(12) 0.255(14) Uani 1 1 d .
H59 H -0.4273 0.6278 0.8755 0.306 Uiso 1 1 calc R
H60 H -0.3680 0.6792 0.9215 0.306 Uiso 1 1 calc R
C56 C -0.5377(15) 0.6831(15) 0.9425(11) 0.192(9) Uani 1 1 d .
H61 H -0.5826 0.6326 0.9381 0.231 Uiso 1 1 calc R
H62 H -0.5222 0.6632 0.9969 0.231 Uiso 1 1 calc R
C57 C -0.633(2) 0.778(3) 0.9268(13) 0.41(3) Uani 1 1 d .
H63 H -0.6492 0.7996 0.8723 0.495 Uiso 1 1 calc R
H64 H -0.5903 0.8288 0.9326 0.495 Uiso 1 1 calc R
C58 C -0.7470(17) 0.8241(17) 0.9435(11) 0.180(7) Uani 1 1 d .
H65 H -0.8109 0.8234 0.9099 0.216 Uiso 1 1 calc R
H66 H -0.7612 0.9035 0.9383 0.216 Uiso 1 1 calc R
H67 H -0.7553 0.7808 0.9950 0.216 Uiso 1 1 calc R

loop_
_atom_site_aniso_label
_atom_site_aniso_U_11
_atom_site_aniso_U_22
_atom_site_aniso_U_33
_atom_site_aniso_U_23
_atom_site_aniso_U_13
_atom_site_aniso_U_12
Hf1 0.02016(11) 0.02263(11) 0.02565(12) -0.00922(8) 0.00170(7) -0.00645(7)
N1 0.032(2) 0.032(2) 0.034(2) -0.0040(18) -0.0054(17) -0.0127(17)
N2 0.0208(18) 0.0255(18) 0.035(2) -0.0108(16) -0.0007(15) -0.0083(15)
N3 0.031(2) 0.040(2) 0.036(2) -0.0211(19) 0.0090(18) -0.0092(18)
C1 0.033(3) 0.029(2) 0.032(3) -0.005(2) -0.004(2) -0.011(2)
C2 0.024(2) 0.033(2) 0.039(3) -0.013(2) -0.006(2) -0.0103(19)
C3 0.041(3) 0.043(3) 0.046(3) -0.016(3) 0.005(2) -0.016(2)
C4 0.042(3) 0.040(3) 0.034(3) -0.009(2) 0.004(2) -0.018(2)
C5 0.036(3) 0.037(3) 0.041(3) -0.004(2) -0.005(2) -0.015(2)
C6 0.036(3) 0.049(3) 0.047(3) -0.014(3) 0.002(2) -0.015(2)
C7 0.046(3) 0.062(4) 0.049(4) -0.019(3) 0.006(3) -0.028(3)
C8 0.058(4) 0.052(3) 0.051(4) -0.022(3) 0.008(3) -0.026(3)
C9 0.045(3) 0.043(3) 0.046(3) -0.016(3) 0.005(3) -0.016(2)
C10 0.035(3) 0.056(4) 0.067(4) -0.005(3) -0.001(3) -0.020(3)
C11 0.069(5) 0.075(5) 0.083(5) -0.046(4) 0.005(4) -0.030(4)
C12 0.022(2) 0.026(2) 0.038(3) -0.012(2) -0.0001(18) -0.0072(17)
C13 0.020(2) 0.023(2) 0.042(3) -0.0104(19) 0.0017(19) -0.0097(17)
C14 0.023(2) 0.024(2) 0.040(3) -0.0106(19) 0.0054(19) -0.0086(17)
C15 0.033(2) 0.030(2) 0.033(3) -0.008(2) 0.007(2) -0.015(2)
C16 0.027(2) 0.029(2) 0.038(3) -0.005(2) 0.001(2) -0.0116(19)
C17 0.025(2) 0.027(2) 0.043(3) -0.009(2) 0.003(2) -0.0092(18)
C18 0.027(2) 0.025(2) 0.041(3) -0.014(2) 0.0028(19) -0.0091(18)
C19 0.045(3) 0.051(3) 0.034(3) -0.017(3) 0.007(2) -0.016(3)
C20 0.029(3) 0.027(2) 0.054(3) -0.012(2) -0.007(2) -0.0014(19)
C21 0.023(2) 0.029(2) 0.048(3) -0.011(2) 0.003(2) -0.0077(18)
C22 0.022(2) 0.030(2) 0.053(3) -0.015(2) 0.006(2) -0.0121(18)
C23 0.031(3) 0.035(3) 0.048(3) -0.012(2) -0.002(2) -0.015(2)
C24 0.032(3) 0.034(3) 0.050(3) -0.006(2) 0.003(2) -0.012(2)
C25 0.047(3) 0.033(3) 0.064(4) -0.017(3) 0.011(3) -0.019(2)
C26 0.050(3) 0.042(3) 0.056(4) -0.024(3) 0.016(3) -0.022(3)
C27 0.037(3) 0.039(3) 0.046(3) -0.014(2) 0.010(2) -0.017(2)
C28 0.058(4) 0.042(3) 0.054(4) -0.022(3) -0.002(3) -0.015(3)
C29 0.053(4) 0.053(3) 0.034(3) -0.003(3) -0.004(3) -0.023(3)
C30 0.050(4) 0.054(4) 0.049(4) -0.011(3) 0.000(3) -0.025(3)
C31 0.064(4) 0.058(4) 0.046(3) -0.020(3) 0.017(3) -0.036(3)
C32 0.085(5) 0.047(4) 0.047(4) 0.003(3) 0.008(4) -0.026(4)
C33 0.053(4) 0.043(3) 0.051(4) -0.001(3) 0.002(3) -0.001(3)
C34 0.044(3) 0.054(3) 0.034(3) -0.006(3) 0.004(2) -0.017(3)
C35 0.030(2) 0.033(2) 0.037(3) -0.019(2) 0.008(2) -0.0112(19)
C36 0.031(2) 0.029(2) 0.040(3) -0.021(2) 0.006(2) -0.0085(19)
C37 0.035(3) 0.037(3) 0.051(3) -0.013(2) 0.010(2) -0.009(2)
C38 0.037(3) 0.052(4) 0.072(5) -0.018(3) 0.018(3) -0.015(3)
C39 0.030(3) 0.052(3) 0.088(5) -0.038(4) 0.008(3) -0.009(3)
C40 0.044(3) 0.032(3) 0.053(4) -0.019(3) -0.009(3) -0.001(2)
C41 0.044(3) 0.029(2) 0.046(3) -0.019(2) 0.009(2) -0.010(2)
C42 0.034(3) 0.053(3) 0.041(3) -0.029(3) -0.002(2) -0.009(2)
C43 0.052(4) 0.066(4) 0.051(4) -0.043(3) -0.001(3) -0.011(3)
C44 0.053(4) 0.049(3) 0.052(4) -0.036(3) 0.005(3) -0.001(3)
C45 0.034(3) 0.042(3) 0.037(3) -0.020(2) 0.001(2) -0.002(2)
C46 0.026(2) 0.031(2) 0.027(2) -0.0126(19) 0.0059(18) -0.0112(18)
C47 0.021(2) 0.026(2) 0.025(2) -0.0090(17) 0.0060(16) -0.0090(16)
C48 0.021(2) 0.030(2) 0.037(3) -0.011(2) 0.0051(18) -0.0055(18)
C49 0.021(2) 0.037(2) 0.035(3) -0.010(2) -0.0014(18) -0.0067(19)
C50 0.032(3) 0.047(3) 0.035(3) -0.022(2) -0.004(2) -0.009(2)
C51 0.025(2) 0.037(2) 0.036(3) -0.020(2) 0.0025(19) -0.0071(19)
C52 0.0184(18) 0.0225(19) 0.022(2) -0.0080(16) 0.0041(15) -0.0085(15)
C53 0.137(12) 0.157(13) 0.140(12) 0.051(10) -0.086(10) -0.078(11)
C54 0.20(2) 0.21(2) 0.25(3) 0.005(19) 0.057(19) 0.120(19)
C55 0.119(14) 0.27(3) 0.20(2) 0.013(18) 0.046(13) 0.042(15)
C56 0.114(12) 0.161(15) 0.191(17) 0.005(13) 0.052(11) 0.012(11)
C57 0.23(2) 0.38(4) 0.21(2) 0.07(2) 0.11(2) 0.21(3)
C58 0.150(15) 0.22(2) 0.209(19) -0.126(17) 0.045(14) -0.067(14)

loop_
_atom_type_symbol
_atom_type_description
_atom_type_scat_dispersion_real
_atom_type_scat_dispersion_imag
_atom_type_scat_source
C C 0.0033 0.0016 'International Tables Vol C Tables 4.2.6.8 and 6.1.1.4'
H H 0.0000 0.0000 'International Tables Vol C Tables 4.2.6.8 and 6.1.1.4'
Hf Hf -0.5830 6.1852 'International Tables Vol C Tables 4.2.6.8 and 6.1.1.4'
N N 0.0061 0.0033 'International Tables Vol C Tables 4.2.6.8 and 6.1.1.4'

loop_
_geom_angle_atom_site_label_1
_geom_angle_atom_site_label_2
_geom_angle_atom_site_label_3
_geom_angle
N1 Hf1 N2 83.23(17)
N1 Hf1 C35 99.92(19)
N2 Hf1 C35 105.62(17)
N1 Hf1 N3 98.94(17)
N2 Hf1 N3 92.28(16)
C35 Hf1 N3 155.31(17)
N1 Hf1 C52 138.66(16)
N2 Hf1 C52 134.93(15)
C35 Hf1 C52 85.77(16)
N3 Hf1 C52 69.54(15)
C1 N1 C3 112.4(4)
C1 N1 Hf1 111.8(3)
C3 N1 Hf1 133.1(3)
C12 N2 C2 115.0(4)
C12 N2 Hf1 125.4(3)
C2 N2 Hf1 113.3(3)
C46 N3 C42 118.1(4)
C46 N3 Hf1 120.2(3)
C42 N3 Hf1 121.1(3)
N1 C1 C2 111.0(4)
N1 C1 H1 109.4
C2 C1 H1 109.4
N1 C1 H2 109.4
C2 C1 H2 109.4
H1 C1 H2 108.0
N2 C2 C1 110.9(4)
N2 C2 H3 109.5
C1 C2 H3 109.5
N2 C2 H4 109.5
C1 C2 H4 109.5
H3 C2 H4 108.0
N1 C3 C28 109.7(5)
N1 C3 C4 107.3(5)
C28 C3 C4 112.6(5)
N1 C3 H5 109.1
C28 C3 H5 109.1
C4 C3 H5 109.1
C9 C4 C5 120.6(5)
C9 C4 C3 120.8(5)
C5 C4 C3 118.6(5)
C6 C5 C4 117.5(5)
C6 C5 H6 121.2
C4 C5 H6 121.2
C7 C6 C5 119.9(5)
C7 C6 C10 119.2(6)
C5 C6 C10 120.9(6)
C8 C7 C6 121.9(6)
C8 C7 H7 119.1
C6 C7 H7 119.1
C7 C8 C9 118.7(6)
C7 C8 C11 119.6(6)
C9 C8 C11 121.7(6)
C4 C9 C8 121.3(6)
C4 C9 H8 119.4
C8 C9 H8 119.4
C6 C10 H9 109.5
C6 C10 H10 109.5
H9 C10 H10 109.5
C6 C10 H11 109.5
H9 C10 H11 109.5
H10 C10 H11 109.5
C8 C11 H12 109.5
C8 C11 H13 109.5
H12 C11 H13 109.5
C8 C11 H14 109.5
H12 C11 H14 109.5
H13 C11 H14 109.5
N2 C12 C13 107.1(4)
N2 C12 C21 113.5(4)
C13 C12 C21 111.1(4)
N2 C12 H15 108.3
C13 C12 H15 108.3
C21 C12 H15 108.3
C14 C13 C18 119.4(4)
C14 C13 C12 120.5(4)
C18 C13 C12 120.1(4)
C13 C14 C15 122.0(4)
C13 C14 H16 119.0
C15 C14 H16 119.0
C14 C15 C16 117.1(5)
C14 C15 C19 122.2(5)
C16 C15 C19 120.7(5)
C17 C16 C15 121.6(5)
C17 C16 H17 119.2
C15 C16 H17 119.2
C16 C17 C18 119.3(4)
C16 C17 C20 120.4(5)
C18 C17 C20 120.3(5)
C13 C18 C17 120.5(5)
C13 C18 H18 119.8
C17 C18 H18 119.8
C15 C19 H19 109.5
C15 C19 H20 109.5
H19 C19 H20 109.5
C15 C19 H21 109.5
H19 C19 H21 109.5
H20 C19 H21 109.5
C17 C20 H22 109.5
C17 C20 H23 109.5
H22 C20 H23 109.5
C17 C20 H24 109.5
H22 C20 H24 109.5
H23 C20 H24 109.5
C22 C21 C12 111.1(4)
C22 C21 H25 109.4
C12 C21 H25 109.4
C22 C21 H26 109.4
C12 C21 H26 109.4
H25 C21 H26 108.0
C27 C22 C23 117.8(5)
C27 C22 C21 121.2(5)
C23 C22 C21 121.0(5)
C22 C23 C24 120.5(5)
C22 C23 H27 119.8
C24 C23 H27 119.8
C25 C24 C23 120.8(5)
C25 C24 H28 119.6
C23 C24 H28 119.6
C24 C25 C26 119.2(5)
C24 C25 H29 120.4
C26 C25 H29 120.4
C25 C26 C27 119.9(6)
C25 C26 H30 120.1
C27 C26 H30 120.1
C22 C27 C26 121.9(6)
C22 C27 H31 119.1
C26 C27 H31 119.1
C3 C28 C29 112.2(5)
C3 C28 H32 109.2
C29 C28 H32 109.2
C3 C28 H33 109.2
C29 C28 H33 109.2
H32 C28 H33 107.9
C30 C29 C34 118.6(6)
C30 C29 C28 120.7(6)
C34 C29 C28 120.7(6)
C29 C30 C31 120.4(6)
C29 C30 H34 119.8
C31 C30 H34 119.8
C30 C31 C32 120.0(6)
C30 C31 H35 120.0
C32 C31 H35 120.0
C33 C32 C31 120.2(6)
C33 C32 H36 119.9
C31 C32 H36 119.9
C34 C33 C32 119.6(6)
C34 C33 H37 120.2
C32 C33 H37 120.2
C33 C34 C29 120.7(6)
C33 C34 H38 119.7
C29 C34 H38 119.7
C36 C35 Hf1 116.5(3)
C36 C35 H39 108.2
Hf1 C35 H39 108.2
C36 C35 H40 108.2
Hf1 C35 H40 108.2
H39 C35 H40 107.3
C41 C36 C37 117.0(5)
C41 C36 C35 122.3(5)
C37 C36 C35 120.7(5)
C38 C37 C36 122.0(6)
C38 C37 H41 119.0
C36 C37 H41 119.0
C37 C38 C39 120.2(6)
C37 C38 H42 119.9
C39 C38 H42 119.9
C38 C39 C40 119.3(5)
C38 C39 H43 120.3
C40 C39 H43 120.3
C39 C40 C41 119.9(5)
C39 C40 H44 120.0
C41 C40 H44 120.0
C36 C41 C40 121.6(5)
C36 C41 H45 119.2
C40 C41 H45 119.2
N3 C42 C43 122.2(5)
N3 C42 H46 118.9
C43 C42 H46 118.9
C44 C43 C42 118.9(5)
C44 C43 H47 120.5
C42 C43 H47 120.5
C43 C44 C45 119.7(5)
C43 C44 H48 120.2
C45 C44 H48 120.2
C44 C45 C46 120.1(5)
C44 C45 H49 119.9
C46 C45 H49 119.9
N3 C46 C45 121.0(4)
N3 C46 C47 115.5(4)
C45 C46 C47 123.4(4)
C48 C47 C52 122.1(4)
C48 C47 C46 122.0(4)
C52 C47 C46 115.9(4)
C47 C48 C49 120.0(4)
C47 C48 H50 120.0
C49 C48 H50 120.0
C50 C49 C48 119.2(4)
C50 C49 H51 120.4
C48 C49 H51 120.4
C49 C50 C51 119.0(4)
C49 C50 H52 120.5
C51 C50 H52 120.5
C52 C51 C50 123.4(4)
C52 C51 H53 118.3
C50 C51 H53 118.3
C51 C52 C47 116.3(4)
C51 C52 Hf1 125.7(3)
C47 C52 Hf1 117.8(3)
C54 C53 H54 109.5
C54 C53 H55 109.5
H54 C53 H55 109.5
C54 C53 H56 109.5
H54 C53 H56 109.5
H55 C53 H56 109.5
C55 C54 C53 142(3)
C55 C54 H57 101.5
C53 C54 H57 101.5
C55 C54 H58 101.5
C53 C54 H58 101.5
H57 C54 H58 104.6
C54 C55 C56 146(2)
C54 C55 H59 100.4
C56 C55 H59 100.4
C54 C55 H60 100.4
C56 C55 H60 100.4
H59 C55 H60 104.3
C57 C56 C55 148(2)
C57 C56 H61 99.8
C55 C56 H61 99.8
C57 C56 H62 99.8
C55 C56 H62 99.8
H61 C56 H62 104.1
C56 C57 C58 143(3)
C56 C57 H63 101.1
C58 C57 H63 101.1
C56 C57 H64 101.1
C58 C57 H64 101.1
H63 C57 H64 104.5
C57 C58 H65 109.5
C57 C58 H66 109.5
H65 C58 H66 109.5
C57 C58 H67 109.5
H65 C58 H67 109.5
H66 C58 H67 109.5

loop_
_geom_bond_atom_site_label_1
_geom_bond_atom_site_label_2
_geom_bond_distance
Hf1 N1 2.043(4)
Hf1 N2 2.050(4)
Hf1 C35 2.339(5)
Hf1 N3 2.349(4)
Hf1 C52 2.381(4)
N1 C1 1.486(6)
N1 C3 1.493(7)
N2 C12 1.458(6)
N2 C2 1.472(7)
N3 C46 1.371(6)
N3 C42 1.388(6)
C1 C2 1.536(7)
C1 H1 0.9900
C1 H2 0.9900
C2 H3 0.9900
C2 H4 0.9900
C3 C28 1.520(9)
C3 C4 1.542(8)
C3 H5 1.0000
C4 C9 1.399(8)
C4 C5 1.439(8)
C5 C6 1.437(8)
C5 H6 0.9500
C6 C7 1.407(9)
C6 C10 1.496(8)
C7 C8 1.397(9)
C7 H7 0.9500
C8 C9 1.406(9)
C8 C11 1.505(9)
C9 H8 0.9500
C10 H9 0.9800
C10 H10 0.9800
C10 H11 0.9800
C11 H12 0.9800
C11 H13 0.9800
C11 H14 0.9800
C12 C13 1.549(7)
C12 C21 1.550(7)
C12 H15 1.0000
C13 C14 1.395(7)
C13 C18 1.404(6)
C14 C15 1.412(7)
C14 H16 0.9500
C15 C16 1.423(7)
C15 C19 1.498(7)
C16 C17 1.400(7)
C16 H17 0.9500
C17 C18 1.404(7)
C17 C20 1.519(7)
C18 H18 0.9500
C19 H19 0.9800
C19 H20 0.9800
C19 H21 0.9800
C20 H22 0.9800
C20 H23 0.9800
C20 H24 0.9800
C21 C22 1.507(7)
C21 H25 0.9900
C21 H26 0.9900
C22 C27 1.389(8)
C22 C23 1.409(8)
C23 C24 1.413(7)
C23 H27 0.9500
C24 C25 1.388(9)
C24 H28 0.9500
C25 C26 1.393(9)
C25 H29 0.9500
C26 C27 1.410(8)
C26 H30 0.9500
C27 H31 0.9500
C28 C29 1.541(9)
C28 H32 0.9900
C28 H33 0.9900
C29 C30 1.376(9)
C29 C34 1.405(9)
C30 C31 1.382(9)
C30 H34 0.9500
C31 C32 1.386(10)
C31 H35 0.9500
C32 C33 1.377(11)
C32 H36 0.9500
C33 C34 1.373(9)
C33 H37 0.9500
C34 H38 0.9500
C35 C36 1.486(7)
C35 H39 0.9900
C35 H40 0.9900
C36 C41 1.400(7)
C36 C37 1.407(8)
C37 C38 1.390(8)
C37 H41 0.9500
C38 C39 1.391(10)
C38 H42 0.9500
C39 C40 1.398(10)
C39 H43 0.9500
C40 C41 1.404(8)
C40 H44 0.9500
C41 H45 0.9500
C42 C43 1.404(8)
C42 H46 0.9500
C43 C44 1.386(9)
C43 H47 0.9500
C44 C45 1.387(8)
C44 H48 0.9500
C45 C46 1.410(7)
C45 H49 0.9500
C46 C47 1.494(6)
C47 C48 1.400(6)
C47 C52 1.401(6)
C48 C49 1.402(7)
C48 H50 0.9500
C49 C50 1.401(7)
C49 H51 0.9500
C50 C51 1.400(7)
C50 H52 0.9500
C51 C52 1.392(6)
C51 H53 0.9500
C53 C54 1.28(2)
C53 H54 0.9800
C53 H55 0.9800
C53 H56 0.9800
C54 C55 1.27(2)
C54 H57 0.9900
C54 H58 0.9900
C55 C56 1.46(2)
C55 H59 0.9900
C55 H60 0.9900
C56 C57 1.28(2)
C56 H61 0.9900
C56 H62 0.9900
C57 C58 1.29(2)
C57 H63 0.9900
C57 H64 0.9900
C58 H65 0.9800
C58 H66 0.9800
C58 H67 0.9800

loop_
_geom_torsion_atom_site_label_1
_geom_torsion_atom_site_label_2
_geom_torsion_atom_site_label_3
_geom_torsion_atom_site_label_4
_geom_torsion
N2 Hf1 N1 C1 -14.3(3)
C35 Hf1 N1 C1 90.4(4)
N3 Hf1 N1 C1 -105.6(3)
C52 Hf1 N1 C1 -174.7(3)
N2 Hf1 N1 C3 -173.5(5)
C35 Hf1 N1 C3 -68.8(5)
N3 Hf1 N1 C3 95.2(5)
C52 Hf1 N1 C3 26.1(6)
N1 Hf1 N2 C12 -155.6(4)
C35 Hf1 N2 C12 106.0(4)
N3 Hf1 N2 C12 -56.8(4)
C52 Hf1 N2 C12 6.1(5)
N1 Hf1 N2 C2 -5.0(3)
C35 Hf1 N2 C2 -103.5(4)
N3 Hf1 N2 C2 93.7(4)
C52 Hf1 N2 C2 156.7(3)
N1 Hf1 N3 C46 -147.7(4)
N2 Hf1 N3 C46 128.8(4)
C35 Hf1 N3 C46 -8.3(6)
C52 Hf1 N3 C46 -8.9(3)
N1 Hf1 N3 C42 41.1(4)
N2 Hf1 N3 C42 -42.4(4)
C35 Hf1 N3 C42 -179.4(4)
C52 Hf1 N3 C42 179.9(5)
C3 N1 C1 C2 -166.0(4)
Hf1 N1 C1 C2 30.3(5)
C12 N2 C2 C1 176.4(4)
Hf1 N2 C2 C1 22.6(5)
N1 C1 C2 N2 -34.4(6)
C1 N1 C3 C28 82.1(6)
Hf1 N1 C3 C28 -118.8(5)
C1 N1 C3 C4 -155.3(4)
Hf1 N1 C3 C4 3.8(7)
N1 C3 C4 C9 121.9(6)
C28 C3 C4 C9 -117.3(6)
N1 C3 C4 C5 -59.6(6)
C28 C3 C4 C5 61.2(7)
C9 C4 C5 C6 -3.2(8)
C3 C4 C5 C6 178.3(5)
C4 C5 C6 C7 1.9(9)
C4 C5 C6 C10 179.7(5)
C5 C6 C7 C8 -0.3(10)
C10 C6 C7 C8 -178.1(6)
C6 C7 C8 C9 -0.1(10)
C6 C7 C8 C11 -179.9(7)
C5 C4 C9 C8 2.9(9)
C3 C4 C9 C8 -178.7(6)
C7 C8 C9 C4 -1.1(9)
C11 C8 C9 C4 178.6(6)
C2 N2 C12 C13 -168.9(4)
Hf1 N2 C12 C13 -18.8(5)
C2 N2 C12 C21 68.1(6)
Hf1 N2 C12 C21 -141.7(4)
N2 C12 C13 C14 -56.7(6)
C21 C12 C13 C14 67.7(5)
N2 C12 C13 C18 120.7(5)
C21 C12 C13 C18 -114.8(5)
C18 C13 C14 C15 1.4(7)
C12 C13 C14 C15 178.9(4)
C13 C14 C15 C16 -1.0(7)
C13 C14 C15 C19 179.9(5)
C14 C15 C16 C17 0.4(7)
C19 C15 C16 C17 179.5(5)
C15 C16 C17 C18 -0.2(7)
C15 C16 C17 C20 -178.3(5)
C14 C13 C18 C17 -1.2(7)
C12 C13 C18 C17 -178.6(4)
C16 C17 C18 C13 0.6(7)
C20 C17 C18 C13 178.6(5)
N2 C12 C21 C22 -170.5(4)
C13 C12 C21 C22 68.7(5)
C12 C21 C22 C27 80.4(6)
C12 C21 C22 C23 -98.4(6)
C27 C22 C23 C24 0.9(7)
C21 C22 C23 C24 179.8(5)
C22 C23 C24 C25 -0.7(8)
C23 C24 C25 C26 -0.6(9)
C24 C25 C26 C27 1.5(9)
C23 C22 C27 C26 0.0(8)
C21 C22 C27 C26 -178.9(5)
C25 C26 C27 C22 -1.2(9)
N1 C3 C28 C29 -165.4(5)
C4 C3 C28 C29 75.2(7)
C3 C28 C29 C30 -94.8(8)
C3 C28 C29 C34 83.8(7)
C34 C29 C30 C31 7.5(10)
C28 C29 C30 C31 -173.9(6)
C29 C30 C31 C32 -2.7(10)
C30 C31 C32 C33 -1.2(11)
C31 C32 C33 C34 0.1(11)
C32 C33 C34 C29 4.8(11)
C30 C29 C34 C33 -8.6(10)
C28 C29 C34 C33 172.8(6)
N1 Hf1 C35 C36 -53.5(4)
N2 Hf1 C35 C36 32.2(4)
N3 Hf1 C35 C36 167.2(3)
C52 Hf1 C35 C36 167.8(4)
Hf1 C35 C36 C41 77.5(5)
Hf1 C35 C36 C37 -103.0(5)
C41 C36 C37 C38 0.9(8)
C35 C36 C37 C38 -178.6(6)
C36 C37 C38 C39 -1.4(10)
C37 C38 C39 C40 1.2(10)
C38 C39 C40 C41 -0.6(9)
C37 C36 C41 C40 -0.3(8)
C35 C36 C41 C40 179.2(5)
C39 C40 C41 C36 0.2(8)
C46 N3 C42 C43 -1.5(9)
Hf1 N3 C42 C43 169.9(5)
N3 C42 C43 C44 0.8(10)
C42 C43 C44 C45 0.7(11)
C43 C44 C45 C46 -1.5(10)
C42 N3 C46 C45 0.7(7)
Hf1 N3 C46 C45 -170.8(4)
C42 N3 C46 C47 179.8(4)
Hf1 N3 C46 C47 8.4(6)
C44 C45 C46 N3 0.8(9)
C44 C45 C46 C47 -178.3(5)
N3 C46 C47 C48 178.8(4)
C45 C46 C47 C48 -2.1(7)
N3 C46 C47 C52 -0.5(6)
C45 C46 C47 C52 178.7(5)
C52 C47 C48 C49 -0.1(7)
C46 C47 C48 C49 -179.3(4)
C47 C48 C49 C50 1.5(7)
C48 C49 C50 C51 -1.1(8)
C49 C50 C51 C52 -0.7(8)
C50 C51 C52 C47 2.1(7)
C50 C51 C52 Hf1 -172.5(4)
C48 C47 C52 C51 -1.7(6)
C46 C47 C52 C51 177.6(4)
C48 C47 C52 Hf1 173.4(3)
C46 C47 C52 Hf1 -7.3(5)
N1 Hf1 C52 C51 -97.1(4)
N2 Hf1 C52 C51 111.1(4)
C35 Hf1 C52 C51 3.1(4)
N3 Hf1 C52 C51 -177.1(4)
N1 Hf1 C52 C47 88.4(4)
N2 Hf1 C52 C47 -63.5(4)
C35 Hf1 C52 C47 -171.4(3)
N3 Hf1 C52 C47 8.3(3)
C53 C54 C55 C56 -175(4)
C54 C55 C56 C57 169(6)
C55 C56 C57 C58 179(4)
